data_4333834
loop_
_publ_author_name
'Li-Li Liang'
'Xin-Long Ni'
'Yi Zhao'
'Kai Chen'
'Xin Xiao'
'Yun-Qian Zhang'
'Carl Redshaw'
'Qian-Jiang Zhu'
'Sai-Feng Xue'
'Zhu Tao'

_publ_section_title
;
 Construction of Cucurbit[7]uril Based Tubular Nanochannels Incorporating
 Associated [CdCl4]2- and Lanthanide Ions
;
_journal_name_full 'Inorganic Chemistry'
_journal_page_first 1909
_journal_page_last 1915
_journal_paper_doi 10.1021/ic302145j
_journal_volume 52
_journal_year 2013
_chemical_formula_moiety 'C42 H42 Ce2 N28 O26, (Cd Cl4), 4Cl, 43(H2 O)'
_chemical_formula_sum 'C42 H152 Cd Ce2 Cl8 N28 O69'
_chemical_formula_weight 2830.16
_chemical_name_systematic
;
 ?
;
_space_group_IT_number 2
_symmetry_cell_setting triclinic
_symmetry_space_group_name_Hall '-P 1'
_symmetry_space_group_name_H-M 'P -1'
_atom_sites_solution_hydrogens geom
_atom_sites_solution_primary direct
_atom_sites_solution_secondary difmap
_audit_creation_method SHELXL-97
_cell_angle_alpha 98.071(7)
_cell_angle_beta 113.011(7)
_cell_angle_gamma 109.639(5)
_cell_formula_units_Z 2
_cell_length_a 16.966(2)
_cell_length_b 17.180(2)
_cell_length_c 20.557(4)
_cell_measurement_temperature 223(2)
_cell_volume 4932.4(14)
_computing_structure_refinement 'SHELXL-97 (Sheldrick, 1997)'
_diffrn_ambient_temperature 223(2)
_diffrn_measured_fraction_theta_full 0.983
_diffrn_measured_fraction_theta_max 0.983
_diffrn_measurement_device_type 'Bruker CCD Area Detector'
_diffrn_measurement_method '\f and \w scan'
_diffrn_radiation_monochromator graphite
_diffrn_radiation_source 'fine-focus sealed tube'
_diffrn_radiation_type MoK\a
_diffrn_radiation_wavelength 0.71073
_diffrn_reflns_av_R_equivalents 0.0960
_diffrn_reflns_av_sigmaI/netI 0.1146
_diffrn_reflns_limit_h_max 20
_diffrn_reflns_limit_h_min -20
_diffrn_reflns_limit_k_max 20
_diffrn_reflns_limit_k_min -20
_diffrn_reflns_limit_l_max 24
_diffrn_reflns_limit_l_min -20
_diffrn_reflns_number 52159
_diffrn_reflns_theta_full 25.21
_diffrn_reflns_theta_max 25.21
_diffrn_reflns_theta_min 1.13
_exptl_absorpt_coefficient_mu 1.467
_exptl_absorpt_correction_T_max 0.8793
_exptl_absorpt_correction_T_min 0.7886
_exptl_absorpt_correction_type multi-scan
_exptl_absorpt_process_details 'SADABS (Bruker, 2008)'
_exptl_crystal_colour colorless
_exptl_crystal_density_diffrn 1.906
_exptl_crystal_description prism
_exptl_crystal_F_000 2904
_exptl_crystal_size_max 0.17
_exptl_crystal_size_mid 0.12
_exptl_crystal_size_min 0.09
_platon_squeeze_details
;
;
_refine_diff_density_max 4.350
_refine_diff_density_min -1.653
_refine_diff_density_rms 0.278
_refine_ls_extinction_method none
_refine_ls_goodness_of_fit_ref 1.040
_refine_ls_hydrogen_treatment constr
_refine_ls_matrix_type full
_refine_ls_number_parameters 983
_refine_ls_number_reflns 17503
_refine_ls_number_restraints 0
_refine_ls_restrained_S_all 1.040
_refine_ls_R_factor_all 0.1283
_refine_ls_R_factor_gt 0.1065
_refine_ls_shift/su_max 0.006
_refine_ls_shift/su_mean 0.000
_refine_ls_structure_factor_coef Fsqd
_refine_ls_weighting_details 'calc w=1/[\s^2^(Fo^2^)+(0.2000P)^2^+0.0000P] where P=(Fo^2^+2Fc^2^)/3'
_refine_ls_weighting_scheme calc
_refine_ls_wR_factor_gt 0.2729
_refine_ls_wR_factor_ref 0.2935
_reflns_number_gt 11940
_reflns_number_total 17503
_reflns_threshold_expression >2sigma(I)
_cod_data_source_file ic302145j_si_001_04.cif
_cod_data_source_block p02
_cod_original_cell_volume 4932.3(14)
_cod_database_code 4333834

loop_
_symmetry_equiv_pos_as_xyz
'x, y, z'
'-x, -y, -z'

loop_
_atom_site_label
_atom_site_type_symbol
_atom_site_fract_x
_atom_site_fract_y
_atom_site_fract_z
_atom_site_U_iso_or_equiv
_atom_site_adp_type
_atom_site_occupancy
_atom_site_symmetry_multiplicity
_atom_site_calc_flag
_atom_site_refinement_flags
_atom_site_disorder_assembly
_atom_site_disorder_group
O1W O 1.5992(5) 0.8251(5) 1.0380(4) 0.0399(19) Uani 1 1 d . . .
O2W O 1.7596(5) 0.8228(4) 1.0221(4) 0.0351(17) Uani 1 1 d . . .
O3W O 2.1072(5) 1.5854(5) 1.3710(4) 0.0408(19) Uani 1 1 d . . .
O4W O 2.1462(6) 1.3691(5) 1.4797(4) 0.0429(19) Uani 1 1 d . . .
O5W O 2.2690(5) 1.5666(5) 1.3671(4) 0.0435(19) Uani 1 1 d . . .
O6W O 1.4663(5) 0.8208(6) 0.8735(5) 0.055(2) Uani 1 1 d . . .
O7W O 1.7797(5) 0.9073(6) 0.9145(4) 0.045(2) Uani 1 1 d . . .
O8W O 1.9688(5) 1.3845(6) 1.3319(5) 0.056(2) Uani 1 1 d . . .
O9W O 2.2800(5) 1.4178(5) 1.4115(5) 0.053(2) Uani 1 1 d . . .
O10W O 1.6559(5) 1.0050(4) 0.8948(4) 0.0384(18) Uani 1 1 d . . .
O11W O 2.0825(6) 1.5043(6) 1.4776(5) 0.051(2) Uani 1 1 d . . .
O12W O 1.5804(6) 0.9711(6) 0.9976(6) 0.058(2) Uani 1 1 d . . .
Ce1 Ce 1.64278(3) 0.87700(3) 0.94352(3) 0.02238(19) Uani 1 1 d . . .
Ce2 Ce 2.14466(3) 1.45901(3) 1.39241(3) 0.02451(19) Uani 1 1 d . . .
Cd1 Cd 1.26098(6) 1.46190(7) 1.11790(6) 0.0501(3) Uani 1 1 d . . .
Cl1 Cl 1.6879(5) 1.1022(4) 1.1662(4) 0.0528(17) Uani 0.50 1 d P . .
Cl2 Cl 1.3315(2) 1.4994(2) 1.2538(2) 0.0547(8) Uani 1 1 d . . .
Cl3 Cl 1.3840(2) 1.5277(3) 1.0831(2) 0.0607(9) Uani 1 1 d . . .
Cl4 Cl 1.1856(2) 1.3035(2) 1.0590(2) 0.0563(9) Uani 1 1 d . . .
Cl5 Cl 1.8097(6) 1.3262(7) 1.3842(4) 0.087(3) Uani 0.50 1 d P . .
Cl6 Cl 1.1326(2) 1.5081(3) 1.0759(3) 0.0777(13) Uani 1 1 d . . .
Cl7 Cl 2.2703(4) 1.2288(4) 1.3693(5) 0.146(3) Uani 1 1 d . . .
Cl8 Cl 2.0000 1.0000 1.0000 0.132(4) Uani 1 2 d S . .
Cl9 Cl 1.7937(6) 0.7652(5) 1.1103(5) 0.040(3) Uani 0.341(10) 1 d P A 1
Cl10 Cl 1.6840(7) 0.7006(5) 1.1084(6) 0.128(4) Uani 0.659(10) 1 d P A 2
Cl11 Cl 2.4178(5) 1.1037(5) 1.4882(5) 0.065(2) Uani 0.50 1 d P . .
C1 C 1.4384(6) 1.2132(6) 1.2578(5) 0.023(2) Uani 1 1 d . . .
C2 C 1.4976(6) 1.2567(6) 1.3856(5) 0.0203(19) Uani 1 1 d . . .
H2 H 1.4579 1.2364 1.4100 0.024 Uiso 1 1 calc R . .
C3 C 1.4838(7) 1.3320(6) 1.3560(6) 0.026(2) Uani 1 1 d . . .
H3 H 1.4400 1.3493 1.3682 0.032 Uiso 1 1 calc R . .
C4 C 1.6401(6) 1.3797(6) 1.4416(5) 0.021(2) Uani 1 1 d . . .
C5 C 1.4024(6) 1.3333(6) 1.2222(5) 0.0204(19) Uani 1 1 d . . .
H5A H 1.3492 1.2867 1.1775 0.024 Uiso 1 1 calc R . .
H5B H 1.3766 1.3670 1.2433 0.024 Uiso 1 1 calc R . .
C6 C 1.6002(6) 1.4857(6) 1.3827(5) 0.023(2) Uani 1 1 d . . .
H6A H 1.6598 1.5274 1.4261 0.028 Uiso 1 1 calc R . .
H6B H 1.5504 1.5032 1.3814 0.028 Uiso 1 1 calc R . .
C7 C 1.4743(6) 1.3591(6) 1.1419(6) 0.025(2) Uani 1 1 d . . .
C8 C 1.5329(6) 1.4786(5) 1.2448(5) 0.0204(19) Uani 1 1 d . . .
H8 H 1.5005 1.5152 1.2512 0.024 Uiso 1 1 calc R . .
C9 C 1.5824(6) 1.5062(6) 1.1985(5) 0.024(2) Uani 1 1 d . . .
H9 H 1.5708 1.5538 1.1804 0.028 Uiso 1 1 calc R . .
C10 C 1.6944(7) 1.5246(6) 1.3154(6) 0.027(2) Uani 1 1 d . . .
C11 C 1.5527(7) 1.4262(6) 1.0689(6) 0.026(2) Uani 1 1 d . . .
H11A H 1.5000 1.3755 1.0272 0.032 Uiso 1 1 calc R . .
H11B H 1.5503 1.4786 1.0562 0.032 Uiso 1 1 calc R . .
C12 C 1.7580(7) 1.5839(6) 1.2369(6) 0.028(2) Uani 1 1 d . . .
H12A H 1.8150 1.6162 1.2851 0.033 Uiso 1 1 calc R . .
H12B H 1.7419 1.6265 1.2142 0.033 Uiso 1 1 calc R . .
C13 C 1.6446(6) 1.3578(6) 1.0383(5) 0.0220(19) Uani 1 1 d . . .
C14 C 1.7261(6) 1.5052(6) 1.1088(5) 0.023(2) Uani 1 1 d . . .
H14 H 1.7139 1.5521 1.0900 0.028 Uiso 1 1 calc R . .
C15 C 1.7909(6) 1.4777(6) 1.0837(5) 0.023(2) Uani 1 1 d . . .
H15 H 1.8062 1.5090 1.0503 0.027 Uiso 1 1 calc R . .
C16 C 1.8695(6) 1.5371(6) 1.2151(6) 0.028(2) Uani 1 1 d . . .
C17 C 1.7540(7) 1.3355(6) 0.9939(6) 0.027(2) Uani 1 1 d . . .
H17A H 1.6967 1.2822 0.9601 0.033 Uiso 1 1 calc R . .
H17B H 1.7708 1.3709 0.9638 0.033 Uiso 1 1 calc R . .
C18 C 1.9637(7) 1.5087(6) 1.1556(6) 0.028(2) Uani 1 1 d . . .
H18A H 2.0156 1.5466 1.2051 0.033 Uiso 1 1 calc R . .
H18B H 1.9724 1.5369 1.1191 0.033 Uiso 1 1 calc R . .
C19 C 1.8149(6) 1.2274(6) 1.0223(5) 0.025(2) Uani 1 1 d . . .
C20 C 1.9261(7) 1.3682(6) 1.0617(6) 0.026(2) Uani 1 1 d . . .
H20 H 1.9389 1.4015 1.0285 0.031 Uiso 1 1 calc R . .
C21 C 1.9767(6) 1.3062(6) 1.0737(5) 0.0206(19) Uani 1 1 d . . .
H21 H 2.0100 1.3071 1.0434 0.025 Uiso 1 1 calc R . .
C22 C 2.0340(6) 1.4075(6) 1.1891(5) 0.022(2) Uani 1 1 d . . .
C23 C 1.9060(6) 1.1401(5) 1.0360(6) 0.0244(15) Uani 1 1 d . . .
H23A H 1.9574 1.1474 1.0233 0.029 Uiso 1 1 calc R . .
H23B H 1.8467 1.0961 0.9936 0.029 Uiso 1 1 calc R . .
C24 C 2.1001(6) 1.3016(5) 1.1915(6) 0.0244(15) Uani 1 1 d . . .
H24A H 2.1264 1.2836 1.1605 0.029 Uiso 1 1 calc R . .
H24B H 2.1535 1.3460 1.2375 0.029 Uiso 1 1 calc R . .
C25 C 1.8576(6) 1.0445(5) 1.1061(5) 0.021(2) Uani 1 1 d . . .
C26 C 2.0173(6) 1.1392(6) 1.1648(5) 0.025(2) Uani 1 1 d . . .
H26 H 2.0619 1.1276 1.1496 0.030 Uiso 1 1 calc R . .
C27 C 1.9957(6) 1.0859(6) 1.2155(5) 0.024(2) Uani 1 1 d . . .
H27 H 2.0337 1.0522 1.2277 0.029 Uiso 1 1 calc R . .
C28 C 2.0578(6) 1.2326(6) 1.2764(6) 0.024(2) Uani 1 1 d . . .
C29 C 1.8456(7) 0.9591(6) 1.1917(6) 0.031(2) Uani 1 1 d . . .
H29A H 1.8852 0.9284 1.2091 0.037 Uiso 1 1 calc R . .
H29B H 1.7875 0.9181 1.1468 0.037 Uiso 1 1 calc R . .
C30 C 2.0376(6) 1.1367(6) 1.3522(5) 0.028(2) Uani 1 1 d . . .
H30A H 2.0643 1.0940 1.3565 0.033 Uiso 1 1 calc R . .
H30B H 2.0845 1.1908 1.3929 0.033 Uiso 1 1 calc R . .
C31 C 1.7308(7) 0.9661(6) 1.2355(6) 0.028(2) Uani 1 1 d . . .
C32 C 1.8835(7) 1.0110(6) 1.3286(5) 0.027(2) Uani 1 1 d . . .
H32 H 1.9161 0.9728 1.3406 0.033 Uiso 1 1 calc R . .
C33 C 1.8225(7) 1.0059(6) 1.3648(6) 0.031(2) Uani 1 1 d . . .
H33 H 1.8216 0.9624 1.3917 0.038 Uiso 1 1 calc R . .
C34 C 1.9368(7) 1.1467(6) 1.4124(6) 0.032(2) Uani 1 1 d . . .
C35 C 1.6435(8) 0.9457(7) 1.3089(6) 0.034(2) Uani 1 1 d . . .
H35A H 1.6509 0.9109 1.3428 0.040 Uiso 1 1 calc R . .
H35B H 1.5915 0.9070 1.2598 0.040 Uiso 1 1 calc R . .
C36 C 1.8378(7) 1.1125(7) 1.4741(6) 0.031(2) Uani 1 1 d . . .
H36A H 1.8298 1.0647 1.4954 0.037 Uiso 1 1 calc R . .
H36B H 1.8899 1.1655 1.5137 0.037 Uiso 1 1 calc R . .
C37 C 1.5451(7) 1.0270(6) 1.2926(6) 0.031(2) Uani 1 1 d . . .
C38 C 1.6589(6) 1.0544(6) 1.4148(5) 0.025(2) Uani 1 1 d . . .
H38 H 1.6567 1.0118 1.4426 0.030 Uiso 1 1 calc R . .
C39 C 1.5950(6) 1.1001(6) 1.4178(5) 0.024(2) Uani 1 1 d . . .
H39 H 1.5593 1.0761 1.4441 0.029 Uiso 1 1 calc R . .
C40 C 1.7519(7) 1.2014(7) 1.4737(6) 0.035(2) Uani 1 1 d . . .
C41 C 1.4499(6) 1.1004(6) 1.3162(6) 0.027(2) Uani 1 1 d . . .
H41A H 1.4194 1.0846 1.3472 0.032 Uiso 1 1 calc R . .
H41B H 1.4050 1.0629 1.2648 0.032 Uiso 1 1 calc R . .
C42 C 1.6414(7) 1.2560(6) 1.4895(5) 0.027(2) Uani 1 1 d . . .
H42A H 1.5990 1.2301 1.5097 0.033 Uiso 1 1 calc R . .
H42B H 1.7007 1.3009 1.5311 0.033 Uiso 1 1 calc R . .
N1 N 1.4697(5) 1.1899(5) 1.3193(4) 0.0217(17) Uani 1 1 d . . .
N2 N 1.4456(5) 1.2945(5) 1.2759(4) 0.0179(15) Uani 1 1 d . . .
N3 N 1.5986(6) 1.2972(5) 1.4386(4) 0.0256(18) Uani 1 1 d . . .
N4 N 1.5777(5) 1.4007(5) 1.3913(5) 0.0281(18) Uani 1 1 d . . .
N5 N 1.4649(5) 1.3882(5) 1.2015(5) 0.0236(17) Uani 1 1 d . . .
N6 N 1.5406(5) 1.4257(5) 1.1365(4) 0.0234(17) Uani 1 1 d . . .
N7 N 1.6095(5) 1.4903(5) 1.3155(5) 0.0245(18) Uani 1 1 d . . .
N8 N 1.6820(5) 1.5340(5) 1.2494(4) 0.0242(17) Uani 1 1 d . . .
N9 N 1.6401(5) 1.4246(5) 1.0782(4) 0.0248(17) Uani 1 1 d . . .
N10 N 1.7343(5) 1.3837(5) 1.0454(4) 0.0210(16) Uani 1 1 d . . .
N11 N 1.7796(5) 1.5332(5) 1.1899(4) 0.0228(17) Uani 1 1 d . . .
N12 N 1.8755(5) 1.4996(5) 1.1532(4) 0.0255(18) Uani 1 1 d . . .
N13 N 1.8300(5) 1.3128(5) 1.0322(5) 0.0262(18) Uani 1 1 d . . .
N14 N 1.8991(5) 1.2226(5) 1.0503(5) 0.0248(17) Uani 1 1 d . . .
N15 N 1.9688(5) 1.4257(5) 1.1401(4) 0.0246(18) Uani 1 1 d . . .
N16 N 2.0432(5) 1.3408(5) 1.1538(4) 0.0211(16) Uani 1 1 d . . .
N17 N 1.9244(5) 1.1104(5) 1.1019(4) 0.0261(18) Uani 1 1 d . . .
N18 N 1.8955(5) 1.0300(5) 1.1721(4) 0.0212(16) Uani 1 1 d . . .
N19 N 2.0569(5) 1.2295(5) 1.2102(4) 0.0184(16) Uani 1 1 d . . .
N20 N 2.0205(5) 1.1531(5) 1.2813(4) 0.0225(17) Uani 1 1 d . . .
N21 N 1.8202(6) 0.9842(5) 1.2488(5) 0.0298(19) Uani 1 1 d . . .
N22 N 1.7296(6) 0.9822(5) 1.3035(5) 0.0308(19) Uani 1 1 d . . .
N23 N 1.9530(6) 1.1049(5) 1.3597(4) 0.0258(18) Uani 1 1 d . . .
N24 N 1.8624(6) 1.0931(5) 1.4147(4) 0.0269(18) Uani 1 1 d . . .
N25 N 1.6192(6) 1.0124(5) 1.3356(5) 0.0281(19) Uani 1 1 d . . .
N26 N 1.5321(6) 1.0835(5) 1.3405(4) 0.0266(18) Uani 1 1 d . . .
N27 N 1.7521(6) 1.1245(6) 1.4473(5) 0.034(2) Uani 1 1 d . . .
N28 N 1.6616(5) 1.1892(5) 1.4576(5) 0.0263(18) Uani 1 1 d . . .
O1 O 1.4086(5) 1.1677(4) 1.1944(4) 0.0268(15) Uani 1 1 d . . .
O2 O 1.4247(5) 1.2853(4) 1.0958(4) 0.0358(17) Uani 1 1 d . . .
O3 O 1.5804(5) 1.2850(4) 1.0018(5) 0.0408(19) Uani 1 1 d . . .
O4 O 1.7346(4) 1.1647(4) 0.9937(4) 0.0326(17) Uani 1 1 d . . .
O5 O 1.7734(5) 1.0009(4) 1.0560(4) 0.0293(16) Uani 1 1 d . . .
O6 O 1.6619(5) 0.9380(5) 1.1751(4) 0.0437(19) Uani 1 1 d . . .
O7 O 1.4980(6) 0.9988(5) 1.2266(5) 0.046(2) Uani 1 1 d . . .
O8 O 1.7259(4) 1.4310(4) 1.4864(4) 0.0284(15) Uani 1 1 d . . .
O9 O 1.7724(4) 1.5466(5) 1.3716(4) 0.0315(16) Uani 1 1 d . . .
O10 O 1.9306(5) 1.5661(5) 1.2783(4) 0.0395(19) Uani 1 1 d . . .
O11 O 2.0815(5) 1.4473(4) 1.2569(4) 0.0317(16) Uani 1 1 d . . .
O12 O 2.0898(5) 1.3021(4) 1.3266(4) 0.0265(15) Uani 1 1 d . . .
O13 O 1.9888(6) 1.2234(5) 1.4517(5) 0.049(2) Uani 1 1 d . . .
O14 O 1.8245(5) 1.2725(5) 1.5106(5) 0.0410(19) Uani 1 1 d . . .

loop_
_atom_site_aniso_label
_atom_site_aniso_U_11
_atom_site_aniso_U_22
_atom_site_aniso_U_33
_atom_site_aniso_U_23
_atom_site_aniso_U_13
_atom_site_aniso_U_12
O1W 0.030(4) 0.044(4) 0.026(4) -0.004(3) 0.018(3) -0.005(3)
O2W 0.031(4) 0.033(4) 0.026(4) 0.003(3) 0.004(3) 0.011(3)
O3W 0.030(4) 0.045(4) 0.031(4) -0.009(4) 0.000(3) 0.023(3)
O4W 0.045(4) 0.048(5) 0.014(4) -0.005(3) 0.010(4) 0.007(4)
O5W 0.032(4) 0.038(4) 0.038(5) -0.006(4) 0.014(4) -0.001(3)
O6W 0.026(4) 0.068(6) 0.046(6) -0.006(5) 0.006(4) 0.015(4)
O7W 0.023(4) 0.070(6) 0.035(5) 0.005(4) 0.011(4) 0.017(4)
O8W 0.022(4) 0.065(6) 0.048(6) -0.014(5) 0.005(4) 0.009(4)
O9W 0.018(4) 0.042(5) 0.071(7) -0.005(4) 0.011(4) 0.002(3)
O10W 0.043(4) 0.022(3) 0.029(4) 0.001(3) 0.003(4) 0.011(3)
O11W 0.041(4) 0.065(6) 0.041(5) -0.004(4) 0.022(4) 0.019(4)
O12W 0.049(5) 0.059(5) 0.077(7) 0.009(5) 0.032(5) 0.036(4)
Ce1 0.0159(3) 0.0212(3) 0.0191(3) -0.0013(2) 0.0038(2) 0.0041(2)
Ce2 0.0156(3) 0.0250(3) 0.0193(3) -0.0038(2) 0.0042(2) 0.0027(2)
Cd1 0.0440(5) 0.0682(6) 0.0657(7) 0.0444(5) 0.0348(5) 0.0346(5)
Cl1 0.055(4) 0.039(3) 0.059(4) -0.013(3) 0.031(3) 0.021(3)
Cl2 0.068(2) 0.0614(19) 0.059(2) 0.0180(17) 0.0432(18) 0.0390(17)
Cl3 0.0392(16) 0.096(3) 0.069(2) 0.053(2) 0.0326(17) 0.0344(17)
Cl4 0.066(2) 0.074(2) 0.057(2) 0.0229(18) 0.0412(18) 0.0457(18)
Cl5 0.070(5) 0.155(8) 0.025(4) -0.017(4) 0.018(4) 0.059(5)
Cl6 0.0467(18) 0.094(3) 0.143(4) 0.090(3) 0.060(2) 0.0469(19)
Cl7 0.086(4) 0.130(5) 0.271(9) 0.122(6) 0.095(5) 0.060(4)
Cl8 0.030(2) 0.095(4) 0.166(8) -0.076(5) -0.015(3) 0.031(3)
Cl9 0.046(5) 0.033(4) 0.065(7) 0.033(4) 0.033(5) 0.028(4)
Cl10 0.147(8) 0.087(5) 0.124(8) 0.055(5) 0.018(6) 0.068(5)
Cl11 0.055(4) 0.089(5) 0.090(6) 0.069(5) 0.052(4) 0.038(4)
C1 0.006(4) 0.030(5) 0.015(5) 0.003(4) -0.004(4) -0.001(4)
C2 0.016(4) 0.021(4) 0.018(5) 0.007(4) 0.005(4) 0.004(4)
C3 0.024(5) 0.025(5) 0.026(6) 0.005(4) 0.009(4) 0.011(4)
C4 0.015(4) 0.028(5) 0.019(5) 0.004(4) 0.008(4) 0.010(4)
C5 0.017(4) 0.033(5) 0.009(5) 0.004(4) 0.010(4) 0.006(4)
C6 0.021(4) 0.024(5) 0.020(5) 0.005(4) 0.008(4) 0.006(4)
C7 0.022(5) 0.025(5) 0.025(6) 0.002(4) 0.006(4) 0.013(4)
C8 0.019(4) 0.017(4) 0.020(5) 0.002(4) 0.007(4) 0.008(4)
C9 0.017(4) 0.018(4) 0.028(6) 0.003(4) 0.007(4) 0.004(4)
C10 0.023(5) 0.023(5) 0.032(6) 0.007(4) 0.015(5) 0.004(4)
C11 0.023(5) 0.032(5) 0.021(5) 0.005(4) 0.006(4) 0.014(4)
C12 0.023(5) 0.026(5) 0.020(6) 0.005(4) 0.004(4) 0.003(4)
C13 0.024(5) 0.022(5) 0.009(5) 0.004(4) 0.002(4) 0.004(4)
C14 0.017(4) 0.016(4) 0.027(6) 0.000(4) 0.010(4) -0.002(4)
C15 0.017(4) 0.019(4) 0.023(5) 0.002(4) 0.006(4) 0.004(4)
C16 0.016(4) 0.023(5) 0.029(6) -0.005(4) 0.001(5) 0.008(4)
C17 0.022(5) 0.034(5) 0.026(6) 0.013(5) 0.007(4) 0.018(4)
C18 0.021(5) 0.029(5) 0.027(6) 0.001(4) 0.008(4) 0.011(4)
C19 0.023(5) 0.029(5) 0.022(5) 0.003(4) 0.008(4) 0.015(4)
C20 0.036(5) 0.017(4) 0.021(5) 0.003(4) 0.008(5) 0.015(4)
C21 0.023(5) 0.024(5) 0.019(5) 0.008(4) 0.012(4) 0.011(4)
C22 0.020(4) 0.018(4) 0.020(6) 0.004(4) 0.005(4) 0.003(4)
C23 0.020(3) 0.012(3) 0.031(4) -0.004(3) 0.005(3) 0.007(3)
C24 0.020(3) 0.012(3) 0.031(4) -0.004(3) 0.005(3) 0.007(3)
C25 0.023(5) 0.015(4) 0.017(5) -0.006(4) 0.007(4) 0.005(4)
C26 0.023(5) 0.030(5) 0.021(5) 0.001(4) 0.010(4) 0.012(4)
C27 0.018(4) 0.030(5) 0.020(5) 0.006(4) 0.003(4) 0.012(4)
C28 0.008(4) 0.035(6) 0.023(6) 0.012(5) 0.001(4) 0.008(4)
C29 0.031(5) 0.014(4) 0.023(6) -0.009(4) 0.005(5) -0.004(4)
C30 0.019(5) 0.029(5) 0.014(5) -0.001(4) -0.002(4) 0.002(4)
C31 0.031(5) 0.025(5) 0.017(6) 0.004(4) 0.004(5) 0.010(4)
C32 0.037(5) 0.012(4) 0.019(5) -0.003(4) 0.002(5) 0.011(4)
C33 0.028(5) 0.028(5) 0.021(6) 0.013(5) -0.001(5) 0.004(4)
C34 0.023(5) 0.026(5) 0.028(6) -0.001(5) 0.004(5) 0.002(4)
C35 0.045(6) 0.029(5) 0.028(6) 0.001(5) 0.019(5) 0.018(5)
C36 0.024(5) 0.043(6) 0.024(6) 0.006(5) 0.009(5) 0.016(5)
C37 0.035(5) 0.014(4) 0.032(7) 0.005(5) 0.013(5) 0.004(4)
C38 0.021(4) 0.023(5) 0.023(6) 0.009(4) 0.011(4) 0.001(4)
C39 0.023(5) 0.020(5) 0.015(5) -0.002(4) 0.005(4) 0.001(4)
C40 0.035(6) 0.035(6) 0.031(6) 0.012(5) 0.012(5) 0.016(5)
C41 0.018(4) 0.019(5) 0.025(6) 0.003(4) 0.001(4) 0.001(4)
C42 0.026(5) 0.029(5) 0.017(5) 0.004(4) 0.002(4) 0.010(4)
N1 0.022(4) 0.015(4) 0.025(5) 0.003(3) 0.014(4) 0.004(3)
N2 0.018(4) 0.019(4) 0.006(4) -0.003(3) -0.001(3) 0.007(3)
N3 0.030(4) 0.014(4) 0.017(4) -0.003(3) 0.002(4) 0.006(3)
N4 0.020(4) 0.024(4) 0.027(5) 0.003(4) 0.008(4) 0.001(3)
N5 0.027(4) 0.012(4) 0.024(5) 0.002(3) 0.013(4) 0.001(3)
N6 0.019(4) 0.027(4) 0.017(4) -0.002(3) 0.011(4) 0.003(3)
N7 0.016(4) 0.022(4) 0.027(5) -0.004(3) 0.010(4) 0.003(3)
N8 0.013(4) 0.035(4) 0.015(4) 0.002(4) 0.004(3) 0.006(3)
N9 0.016(4) 0.022(4) 0.022(5) 0.004(4) 0.003(3) 0.000(3)
N10 0.014(3) 0.017(4) 0.023(5) 0.003(3) 0.003(3) 0.004(3)
N11 0.017(4) 0.024(4) 0.014(4) 0.000(3) 0.002(3) 0.003(3)
N12 0.008(3) 0.034(4) 0.017(4) -0.006(4) -0.002(3) 0.006(3)
N13 0.023(4) 0.012(3) 0.038(5) 0.000(3) 0.013(4) 0.007(3)
N14 0.023(4) 0.020(4) 0.024(5) 0.001(3) 0.007(4) 0.008(3)
N15 0.022(4) 0.013(4) 0.024(5) -0.006(3) 0.005(4) 0.004(3)
N16 0.021(4) 0.021(4) 0.011(4) 0.000(3) 0.001(3) 0.008(3)
N17 0.018(4) 0.026(4) 0.018(5) 0.001(4) 0.002(3) 0.002(3)
N18 0.022(4) 0.017(4) 0.013(4) 0.003(3) 0.005(3) 0.000(3)
N19 0.013(3) 0.022(4) 0.010(4) -0.006(3) 0.007(3) 0.000(3)
N20 0.026(4) 0.020(4) 0.014(4) 0.001(3) 0.009(4) 0.004(3)
N21 0.023(4) 0.037(5) 0.019(5) 0.006(4) 0.008(4) 0.006(4)
N22 0.023(4) 0.032(5) 0.022(5) 0.000(4) 0.006(4) 0.005(4)
N23 0.030(4) 0.017(4) 0.019(5) 0.001(3) 0.013(4) -0.001(3)
N24 0.028(4) 0.025(4) 0.012(4) -0.007(3) 0.002(4) 0.007(4)
N25 0.032(4) 0.017(4) 0.024(5) -0.004(3) 0.013(4) 0.002(3)
N26 0.028(4) 0.027(4) 0.014(4) -0.002(3) 0.002(4) 0.014(4)
N27 0.023(4) 0.035(5) 0.027(5) 0.002(4) 0.003(4) 0.008(4)
N28 0.023(4) 0.022(4) 0.024(5) 0.001(4) 0.008(4) 0.005(3)
O1 0.027(3) 0.028(4) 0.014(4) 0.000(3) 0.007(3) 0.005(3)
O2 0.039(4) 0.026(4) 0.029(4) -0.004(3) 0.014(4) 0.006(3)
O3 0.035(4) 0.023(4) 0.055(5) -0.005(4) 0.028(4) 0.001(3)
O4 0.016(3) 0.025(3) 0.040(5) 0.003(3) 0.007(3) 0.002(3)
O5 0.025(3) 0.019(3) 0.020(4) 0.000(3) -0.002(3) 0.000(3)
O6 0.033(4) 0.041(4) 0.032(5) -0.004(4) 0.007(4) 0.005(3)
O7 0.049(5) 0.046(5) 0.023(5) 0.000(4) 0.007(4) 0.015(4)
O8 0.023(3) 0.025(3) 0.021(4) -0.001(3) 0.006(3) 0.001(3)
O9 0.013(3) 0.041(4) 0.024(4) 0.001(3) 0.003(3) 0.003(3)
O10 0.032(4) 0.052(5) 0.020(4) -0.008(4) 0.004(4) 0.020(4)
O11 0.035(4) 0.033(4) 0.026(4) 0.004(3) 0.014(4) 0.014(3)
O12 0.027(3) 0.019(3) 0.026(4) 0.003(3) 0.012(3) 0.005(3)
O13 0.051(5) 0.033(4) 0.041(5) -0.012(4) 0.017(4) 0.010(4)
O14 0.020(3) 0.031(4) 0.048(5) -0.011(4) 0.011(4) -0.001(3)

loop_
_atom_type_symbol
_atom_type_description
_atom_type_scat_dispersion_real
_atom_type_scat_dispersion_imag
_atom_type_scat_source
C C 0.0033 0.0016 'International Tables Vol C Tables 4.2.6.8 and 6.1.1.4'
H H 0.0000 0.0000 'International Tables Vol C Tables 4.2.6.8 and 6.1.1.4'
N N 0.0061 0.0033 'International Tables Vol C Tables 4.2.6.8 and 6.1.1.4'
O O 0.0106 0.0060 'International Tables Vol C Tables 4.2.6.8 and 6.1.1.4'
Ce Ce -0.2486 2.6331 'International Tables Vol C Tables 4.2.6.8 and 6.1.1.4'
Cd Cd -0.8075 1.2024 'International Tables Vol C Tables 4.2.6.8 and 6.1.1.4'
Cl Cl 0.1484 0.1585 'International Tables Vol C Tables 4.2.6.8 and 6.1.1.4'

loop_
_geom_angle_atom_site_label_1
_geom_angle_atom_site_label_2
_geom_angle_atom_site_label_3
_geom_angle
_geom_angle_site_symmetry_1
_geom_angle_site_symmetry_3
O5 Ce1 O2 137.1(2) . 2_877
O5 Ce1 O6W 135.5(2) . .
O2 Ce1 O6W 72.8(3) 2_877 .
O5 Ce1 O1W 82.2(2) . .
O2 Ce1 O1W 71.1(2) 2_877 .
O6W Ce1 O1W 80.1(3) . .
O5 Ce1 O10W 78.0(2) . .
O2 Ce1 O10W 143.3(2) 2_877 .
O6W Ce1 O10W 88.2(3) . .
O1W Ce1 O10W 137.3(3) . .
O5 Ce1 O7W 78.6(2) . .
O2 Ce1 O7W 98.8(3) 2_877 .
O6W Ce1 O7W 137.8(3) . .
O1W Ce1 O7W 137.5(3) . .
O10W Ce1 O7W 74.3(3) . .
O5 Ce1 O1 136.6(2) . 2_877
O2 Ce1 O1 75.5(2) 2_877 2_877
O6W Ce1 O1 71.3(3) . 2_877
O1W Ce1 O1 141.1(2) . 2_877
O10W Ce1 O1 68.6(2) . 2_877
O7W Ce1 O1 66.6(2) . 2_877
O5 Ce1 O12W 68.3(3) . .
O2 Ce1 O12W 126.3(3) 2_877 .
O6W Ce1 O12W 67.3(3) . .
O1W Ce1 O12W 67.9(3) . .
O10W Ce1 O12W 69.7(3) . .
O7W Ce1 O12W 134.9(3) . .
O1 Ce1 O12W 120.7(3) 2_877 .
O5 Ce1 O2W 71.3(2) . .
O2 Ce1 O2W 68.0(2) 2_877 .
O6W Ce1 O2W 136.0(3) . .
O1W Ce1 O2W 69.2(3) . .
O10W Ce1 O2W 135.6(2) . .
O7W Ce1 O2W 68.9(3) . .
O1 Ce1 O2W 115.6(2) 2_877 .
O12W Ce1 O2W 123.6(3) . .
O8W Ce2 O8 136.3(2) . 2_988
O8W Ce2 O12 70.6(3) . .
O8 Ce2 O12 136.9(2) 2_988 .
O8W Ce2 O3W 80.3(3) . .
O8 Ce2 O3W 83.0(2) 2_988 .
O12 Ce2 O3W 140.0(2) . .
O8W Ce2 O11 71.8(3) . .
O8 Ce2 O11 137.3(2) 2_988 .
O12 Ce2 O11 75.2(2) . .
O3W Ce2 O11 69.9(2) . .
O8W Ce2 O4W 87.4(3) . .
O8 Ce2 O4W 78.7(2) 2_988 .
O12 Ce2 O4W 68.6(2) . .
O3W Ce2 O4W 137.9(3) . .
O11 Ce2 O4W 142.7(2) . .
O8W Ce2 O9W 137.5(3) . .
O8 Ce2 O9W 77.9(2) 2_988 .
O12 Ce2 O9W 67.0(2) . .
O3W Ce2 O9W 137.4(3) . .
O11 Ce2 O9W 100.1(3) . .
O4W Ce2 O9W 74.5(3) . .
O8W Ce2 O11W 68.7(3) . .
O8 Ce2 O11W 67.6(2) 2_988 .
O12 Ce2 O11W 121.5(3) . .
O3W Ce2 O11W 68.8(3) . .
O11 Ce2 O11W 126.2(3) . .
O4W Ce2 O11W 69.2(3) . .
O9W Ce2 O11W 133.7(3) . .
O8W Ce2 O5W 136.0(3) . .
O8 Ce2 O5W 71.8(2) 2_988 .
O12 Ce2 O5W 114.5(2) . .
O3W Ce2 O5W 69.5(3) . .
O11 Ce2 O5W 68.1(2) . .
O4W Ce2 O5W 136.3(3) . .
O9W Ce2 O5W 68.4(3) . .
O11W Ce2 O5W 124.1(3) . .
Cl3 Cd1 Cl6 114.17(11) . .
Cl3 Cd1 Cl2 109.54(13) . .
Cl6 Cd1 Cl2 107.51(14) . .
Cl3 Cd1 Cl4 108.87(13) . .
Cl6 Cd1 Cl4 105.76(14) . .
Cl2 Cd1 Cl4 110.95(12) . .
O1 C1 N1 125.2(9) . .
O1 C1 N2 124.7(9) . .
N1 C1 N2 110.1(8) . .
N1 C2 N3 115.2(7) . .
N1 C2 C3 103.3(7) . .
N3 C2 C3 102.4(7) . .
N1 C2 H2 111.8 . .
N3 C2 H2 111.8 . .
C3 C2 H2 111.8 . .
N4 C3 N2 113.7(8) . .
N4 C3 C2 103.7(7) . .
N2 C3 C2 102.5(7) . .
N4 C3 H3 112.1 . .
N2 C3 H3 112.1 . .
C2 C3 H3 112.1 . .
O8 C4 N3 124.1(8) . .
O8 C4 N4 125.3(8) . .
N3 C4 N4 110.6(8) . .
N5 C5 N2 114.1(7) . .
N5 C5 H5A 108.7 . .
N2 C5 H5A 108.7 . .
N5 C5 H5B 108.7 . .
N2 C5 H5B 108.7 . .
H5A C5 H5B 107.6 . .
N4 C6 N7 113.5(8) . .
N4 C6 H6A 108.9 . .
N7 C6 H6A 108.9 . .
N4 C6 H6B 108.9 . .
N7 C6 H6B 108.9 . .
H6A C6 H6B 107.7 . .
O2 C7 N5 125.1(9) . .
O2 C7 N6 125.3(9) . .
N5 C7 N6 109.4(8) . .
N7 C8 N5 115.1(7) . .
N7 C8 C9 103.7(7) . .
N5 C8 C9 103.5(7) . .
N7 C8 H8 111.3 . .
N5 C8 H8 111.3 . .
C9 C8 H8 111.3 . .
N8 C9 N6 114.0(7) . .
N8 C9 C8 103.6(8) . .
N6 C9 C8 103.4(7) . .
N8 C9 H9 111.7 . .
N6 C9 H9 111.7 . .
C8 C9 H9 111.7 . .
O9 C10 N8 126.3(8) . .
O9 C10 N7 123.2(9) . .
N8 C10 N7 110.5(8) . .
N9 C11 N6 112.7(8) . .
N9 C11 H11A 109.1 . .
N6 C11 H11A 109.1 . .
N9 C11 H11B 109.1 . .
N6 C11 H11B 109.1 . .
H11A C11 H11B 107.8 . .
N8 C12 N11 114.5(8) . .
N8 C12 H12A 108.6 . .
N11 C12 H12A 108.6 . .
N8 C12 H12B 108.6 . .
N11 C12 H12B 108.6 . .
H12A C12 H12B 107.6 . .
O3 C13 N9 126.6(9) . .
O3 C13 N10 123.9(8) . .
N9 C13 N10 109.5(7) . .
N9 C14 N11 113.2(8) . .
N9 C14 C15 103.1(7) . .
N11 C14 C15 103.0(7) . .
N9 C14 H14 112.3 . .
N11 C14 H14 112.3 . .
C15 C14 H14 112.3 . .
N12 C15 N10 114.0(7) . .
N12 C15 C14 104.0(7) . .
N10 C15 C14 103.5(7) . .
N12 C15 H15 111.6 . .
N10 C15 H15 111.6 . .
C14 C15 H15 111.6 . .
O10 C16 N11 126.4(9) . .
O10 C16 N12 126.3(8) . .
N11 C16 N12 107.3(8) . .
N13 C17 N10 112.1(8) . .
N13 C17 H17A 109.2 . .
N10 C17 H17A 109.2 . .
N13 C17 H17B 109.2 . .
N10 C17 H17B 109.2 . .
H17A C17 H17B 107.9 . .
N12 C18 N15 112.8(8) . .
N12 C18 H18A 109.0 . .
N15 C18 H18A 109.0 . .
N12 C18 H18B 109.0 . .
N15 C18 H18B 109.0 . .
H18A C18 H18B 107.8 . .
O4 C19 N14 126.2(8) . .
O4 C19 N13 124.1(8) . .
N14 C19 N13 109.6(8) . .
N13 C20 N15 113.2(8) . .
N13 C20 C21 104.3(7) . .
N15 C20 C21 101.3(7) . .
N13 C20 H20 112.4 . .
N15 C20 H20 112.4 . .
C21 C20 H20 112.4 . .
N14 C21 N16 115.0(8) . .
N14 C21 C20 102.6(7) . .
N16 C21 C20 103.5(7) . .
N14 C21 H21 111.7 . .
N16 C21 H21 111.7 . .
C20 C21 H21 111.7 . .
O11 C22 N15 125.2(8) . .
O11 C22 N16 124.7(8) . .
N15 C22 N16 110.1(8) . .
N14 C23 N17 110.4(8) . .
N14 C23 H23A 109.6 . .
N17 C23 H23A 109.6 . .
N14 C23 H23B 109.6 . .
N17 C23 H23B 109.6 . .
H23A C23 H23B 108.1 . .
N19 C24 N16 117.5(8) . .
N19 C24 H24A 107.9 . .
N16 C24 H24A 107.9 . .
N19 C24 H24B 107.9 . .
N16 C24 H24B 107.9 . .
H24A C24 H24B 107.2 . .
O5 C25 N17 125.8(9) . .
O5 C25 N18 124.4(8) . .
N17 C25 N18 109.8(8) . .
N17 C26 N19 113.3(7) . .
N17 C26 C27 102.8(7) . .
N19 C26 C27 103.9(7) . .
N17 C26 H26 112.1 . .
N19 C26 H26 112.1 . .
C27 C26 H26 112.1 . .
N18 C27 N20 114.1(7) . .
N18 C27 C26 103.5(7) . .
N20 C27 C26 102.8(7) . .
N18 C27 H27 111.9 . .
N20 C27 H27 111.9 . .
C26 C27 H27 111.9 . .
O12 C28 N20 124.8(9) . .
O12 C28 N19 123.4(9) . .
N20 C28 N19 111.9(8) . .
N18 C29 N21 115.1(8) . .
N18 C29 H29A 108.5 . .
N21 C29 H29A 108.5 . .
N18 C29 H29B 108.5 . .
N21 C29 H29B 108.5 . .
H29A C29 H29B 107.5 . .
N23 C30 N20 112.4(7) . .
N23 C30 H30A 109.1 . .
N20 C30 H30A 109.1 . .
N23 C30 H30B 109.1 . .
N20 C30 H30B 109.1 . .
H30A C30 H30B 107.9 . .
O6 C31 N21 126.2(10) . .
O6 C31 N22 125.0(9) . .
N21 C31 N22 108.7(8) . .
N21 C32 C33 105.7(8) . .
N21 C32 N23 113.0(8) . .
C33 C32 N23 104.0(7) . .
N21 C32 H32 111.3 . .
C33 C32 H32 111.3 . .
N23 C32 H32 111.3 . .
N24 C33 N22 112.1(8) . .
N24 C33 C32 104.7(8) . .
N22 C33 C32 103.8(8) . .
N24 C33 H33 111.9 . .
N22 C33 H33 111.9 . .
C32 C33 H33 111.9 . .
O13 C34 N24 127.1(10) . .
O13 C34 N23 122.5(9) . .
N24 C34 N23 110.4(8) . .
N22 C35 N25 112.1(8) . .
N22 C35 H35A 109.2 . .
N25 C35 H35A 109.2 . .
N22 C35 H35B 109.2 . .
N25 C35 H35B 109.2 . .
H35A C35 H35B 107.9 . .
N27 C36 N24 112.0(8) . .
N27 C36 H36A 109.2 . .
N24 C36 H36A 109.2 . .
N27 C36 H36B 109.2 . .
N24 C36 H36B 109.2 . .
H36A C36 H36B 107.9 . .
O7 C37 N25 127.8(10) . .
O7 C37 N26 124.8(10) . .
N25 C37 N26 107.4(9) . .
N27 C38 N25 113.7(8) . .
N27 C38 C39 104.2(7) . .
N25 C38 C39 103.1(7) . .
N27 C38 H38 111.8 . .
N25 C38 H38 111.8 . .
C39 C38 H38 111.8 . .
N28 C39 N26 114.9(8) . .
N28 C39 C38 103.0(7) . .
N26 C39 C38 104.0(7) . .
N28 C39 H39 111.5 . .
N26 C39 H39 111.5 . .
C38 C39 H39 111.5 . .
O14 C40 N27 125.1(9) . .
O14 C40 N28 125.0(9) . .
N27 C40 N28 109.8(9) . .
N26 C41 N1 114.0(7) . .
N26 C41 H41A 108.8 . .
N1 C41 H41A 108.8 . .
N26 C41 H41B 108.8 . .
N1 C41 H41B 108.8 . .
H41A C41 H41B 107.7 . .
N3 C42 N28 115.2(8) . .
N3 C42 H42A 108.5 . .
N28 C42 H42A 108.5 . .
N3 C42 H42B 108.5 . .
N28 C42 H42B 108.5 . .
H42A C42 H42B 107.5 . .
C1 N1 C2 112.1(7) . .
C1 N1 C41 122.2(8) . .
C2 N1 C41 123.1(8) . .
C1 N2 C5 124.0(7) . .
C1 N2 C3 111.9(7) . .
C5 N2 C3 122.9(7) . .
C4 N3 C42 125.4(8) . .
C4 N3 C2 111.5(7) . .
C42 N3 C2 122.3(8) . .
C4 N4 C3 111.4(8) . .
C4 N4 C6 123.9(8) . .
C3 N4 C6 124.1(8) . .
C7 N5 C5 122.3(7) . .
C7 N5 C8 112.2(7) . .
C5 N5 C8 125.2(8) . .
C7 N6 C9 111.2(7) . .
C7 N6 C11 125.0(8) . .
C9 N6 C11 122.0(8) . .
C10 N7 C8 110.6(8) . .
C10 N7 C6 123.6(8) . .
C8 N7 C6 124.4(7) . .
C10 N8 C12 123.1(8) . .
C10 N8 C9 111.5(7) . .
C12 N8 C9 123.8(8) . .
C13 N9 C11 123.1(8) . .
C13 N9 C14 112.4(7) . .
C11 N9 C14 120.7(8) . .
C13 N10 C17 121.7(8) . .
C13 N10 C15 110.9(7) . .
C17 N10 C15 122.0(7) . .
C16 N11 C12 120.5(8) . .
C16 N11 C14 113.0(8) . .
C12 N11 C14 122.0(8) . .
C16 N12 C18 122.6(7) . .
C16 N12 C15 112.0(7) . .
C18 N12 C15 122.3(8) . .
C19 N13 C20 111.7(7) . .
C19 N13 C17 121.0(8) . .
C20 N13 C17 124.2(8) . .
C19 N14 C21 111.4(7) . .
C19 N14 C23 122.1(8) . .
C21 N14 C23 123.8(7) . .
C22 N15 C18 122.7(8) . .
C22 N15 C20 112.7(7) . .
C18 N15 C20 121.4(8) . .
C22 N16 C24 123.3(8) . .
C22 N16 C21 112.2(7) . .
C24 N16 C21 123.9(7) . .
C25 N17 C26 111.9(8) . .
C25 N17 C23 122.9(8) . .
C26 N17 C23 124.7(8) . .
C25 N18 C29 124.1(8) . .
C25 N18 C27 111.6(7) . .
C29 N18 C27 123.7(8) . .
C28 N19 C24 125.2(8) . .
C28 N19 C26 110.1(8) . .
C24 N19 C26 124.1(7) . .
C28 N20 C30 122.7(8) . .
C28 N20 C27 111.2(8) . .
C30 N20 C27 121.8(8) . .
C31 N21 C29 123.9(9) . .
C31 N21 C32 110.7(8) . .
C29 N21 C32 123.6(8) . .
C31 N22 C35 121.9(8) . .
C31 N22 C33 110.8(8) . .
C35 N22 C33 122.7(9) . .
C34 N23 C30 125.8(8) . .
C34 N23 C32 108.3(8) . .
C30 N23 C32 123.3(8) . .
C34 N24 C33 112.4(8) . .
C34 N24 C36 123.3(8) . .
C33 N24 C36 122.5(8) . .
C37 N25 C35 123.7(9) . .
C37 N25 C38 113.7(8) . .
C35 N25 C38 121.1(8) . .
C37 N26 C41 122.7(8) . .
C37 N26 C39 111.5(8) . .
C41 N26 C39 123.4(8) . .
C40 N27 C38 110.9(8) . .
C40 N27 C36 121.4(9) . .
C38 N27 C36 123.7(8) . .
C40 N28 C39 111.8(8) . .
C40 N28 C42 122.2(8) . .
C39 N28 C42 125.2(8) . .
C1 O1 Ce1 160.7(6) . 2_877
C7 O2 Ce1 154.1(7) . 2_877
C25 O5 Ce1 154.4(6) . .
C4 O8 Ce2 153.3(6) . 2_988
C22 O11 Ce2 154.4(6) . .
C28 O12 Ce2 161.8(6) . .

loop_
_geom_bond_atom_site_label_1
_geom_bond_atom_site_label_2
_geom_bond_distance
_geom_bond_site_symmetry_2
O1W Ce1 2.506(7) .
O2W Ce1 2.561(7) .
O3W Ce2 2.507(7) .
O4W Ce2 2.526(8) .
O5W Ce2 2.578(8) .
O6W Ce1 2.503(7) .
O7W Ce1 2.525(7) .
O8W Ce2 2.484(7) .
O9W Ce2 2.529(8) .
O10W Ce1 2.520(7) .
O11W Ce2 2.530(7) .
O12W Ce1 2.556(8) .
Ce1 O5 2.496(6) .
Ce1 O2 2.498(7) 2_877
Ce1 O1 2.529(7) 2_877
Ce2 O8 2.493(7) 2_988
Ce2 O12 2.504(6) .
Ce2 O11 2.513(7) .
Cd1 Cl3 2.440(3) .
Cd1 Cl6 2.450(3) .
Cd1 Cl2 2.452(4) .
Cd1 Cl4 2.456(4) .
C1 O1 1.223(11) .
C1 N1 1.343(13) .
C1 N2 1.344(12) .
C2 N1 1.446(12) .
C2 N3 1.461(11) .
C2 C3 1.553(13) .
C2 H2 0.9900 .
C3 N4 1.431(12) .
C3 N2 1.461(12) .
C3 H3 0.9900 .
C4 O8 1.267(11) .
C4 N3 1.334(12) .
C4 N4 1.351(12) .
C5 N5 1.410(12) .
C5 N2 1.450(12) .
C5 H5A 0.9800 .
C5 H5B 0.9800 .
C6 N4 1.437(12) .
C6 N7 1.460(12) .
C6 H6A 0.9800 .
C6 H6B 0.9800 .
C7 O2 1.239(11) .
C7 N5 1.346(12) .
C7 N6 1.362(13) .
C8 N7 1.451(12) .
C8 N5 1.464(11) .
C8 C9 1.524(13) .
C8 H8 0.9900 .
C9 N8 1.454(11) .
C9 N6 1.476(12) .
C9 H9 0.9900 .
C10 O9 1.255(12) .
C10 N8 1.330(13) .
C10 N7 1.362(12) .
C11 N9 1.428(11) .
C11 N6 1.482(12) .
C11 H11A 0.9800 .
C11 H11B 0.9800 .
C12 N8 1.429(12) .
C12 N11 1.443(12) .
C12 H12A 0.9800 .
C12 H12B 0.9800 .
C13 O3 1.224(11) .
C13 N9 1.356(12) .
C13 N10 1.374(11) .
C14 N9 1.458(11) .
C14 N11 1.461(13) .
C14 C15 1.556(12) .
C14 H14 0.9900 .
C15 N12 1.457(12) .
C15 N10 1.470(11) .
C15 H15 0.9900 .
C16 O10 1.195(12) .
C16 N11 1.379(11) .
C16 N12 1.400(12) .
C17 N13 1.437(11) .
C17 N10 1.462(12) .
C17 H17A 0.9800 .
C17 H17B 0.9800 .
C18 N12 1.432(11) .
C18 N15 1.458(11) .
C18 H18A 0.9800 .
C18 H18B 0.9800 .
C19 O4 1.255(11) .
C19 N14 1.351(12) .
C19 N13 1.371(11) .
C20 N13 1.398(12) .
C20 N15 1.502(12) .
C20 C21 1.567(12) .
C20 H20 0.9900 .
C21 N14 1.439(12) .
C21 N16 1.469(12) .
C21 H21 0.9900 .
C22 O11 1.242(12) .
C22 N15 1.336(12) .
C22 N16 1.356(12) .
C23 N14 1.460(11) .
C23 N17 1.471(13) .
C23 H23A 0.9800 .
C23 H23B 0.9800 .
C24 N19 1.401(12) .
C24 N16 1.409(11) .
C24 H24A 0.9800 .
C24 H24B 0.9800 .
C25 O5 1.255(11) .
C25 N17 1.347(12) .
C25 N18 1.356(12) .
C26 N17 1.450(12) .
C26 N19 1.460(11) .
C26 C27 1.549(14) .
C26 H26 0.9900 .
C27 N18 1.444(11) .
C27 N20 1.460(12) .
C27 H27 0.9900 .
C28 O12 1.251(12) .
C28 N20 1.335(12) .
C28 N19 1.348(12) .
C29 N18 1.440(12) .
C29 N21 1.458(13) .
C29 H29A 0.9800 .
C29 H29B 0.9800 .
C30 N23 1.433(12) .
C30 N20 1.457(13) .
C30 H30A 0.9800 .
C30 H30B 0.9800 .
C31 O6 1.208(12) .
C31 N21 1.344(13) .
C31 N22 1.395(13) .
C32 N21 1.461(13) .
C32 C33 1.481(15) .
C32 N23 1.498(11) .
C32 H32 0.9900 .
C33 N24 1.449(13) .
C33 N22 1.453(13) .
C33 H33 0.9900 .
C34 O13 1.236(12) .
C34 N24 1.311(13) .
C34 N23 1.382(13) .
C35 N22 1.440(13) .
C35 N25 1.448(12) .
C35 H35A 0.9800 .
C35 H35B 0.9800 .
C36 N27 1.437(12) .
C36 N24 1.468(12) .
C36 H36A 0.9800 .
C36 H36B 0.9800 .
C37 O7 1.192(13) .
C37 N25 1.354(13) .
C37 N26 1.415(13) .
C38 N27 1.436(12) .
C38 N25 1.453(13) .
C38 C39 1.552(13) .
C38 H38 0.9900 .
C39 N28 1.432(12) .
C39 N26 1.445(13) .
C39 H39 0.9900 .
C40 O14 1.258(13) .
C40 N27 1.358(13) .
C40 N28 1.367(13) .
C41 N26 1.430(12) .
C41 N1 1.446(11) .
C41 H41A 0.9800 .
C41 H41B 0.9800 .
C42 N3 1.442(12) .
C42 N28 1.446(12) .
C42 H42A 0.9800 .
C42 H42B 0.9800 .
O1 Ce1 2.529(7) 2_877
O2 Ce1 2.498(7) 2_877
O8 Ce2 2.493(6) 2_988

loop_
_platon_squeeze_void_nr
_platon_squeeze_void_average_x
_platon_squeeze_void_average_y
_platon_squeeze_void_average_z
_platon_squeeze_void_volume
_platon_squeeze_void_count_electrons
_platon_squeeze_void_content
1 0.000 0.000 0.500 1464 793 ' '
2 0.249 0.687 0.792 65 28 ' '
3 0.241 0.203 0.211 6 2 ' '
4 0.751 0.313 0.208 65 30 ' '
5 0.759 0.797 0.789 5 2 ' '
